data_1517236
loop_
_publ_author_name
'Logan, Angus W. J.'
'Sprague, Simon J.'
'Foster, Robert W.'
'Marx, L\'eo B'
'Garzya, Vincenzo'
'Hallside, Michal S.'
'Thompson, Amber L.'
'Burton, Jonathan W.'

_publ_section_title
;
 Diastereoselective synthesis of fused lactone-pyrrolidinones; application
 to a formal synthesis of (-)-salinosporamide a.
;
_journal_issue 16
_journal_name_full 'Organic letters'
_journal_page_first 4078
_journal_page_last 4081
_journal_paper_doi 10.1021/ol501662t
_journal_volume 16
_journal_year 2014
_chemical_formula_moiety 'C14 H13 N1 O5'
_chemical_formula_sum 'C14 H13 N O5'
_chemical_formula_weight 275.26
_chemical_melting_point ?
_space_group_IT_number 61
_symmetry_cell_setting orthorhombic
_symmetry_space_group_name_Hall '-P 2ac 2ab'
_symmetry_space_group_name_H-M 'P b c a'
_atom_sites_solution_hydrogens difmap
_atom_sites_solution_primary other
_audit_creation_date 2013-09-04
_audit_creation_method CRYSTALS_ver_14.52
_cell_angle_alpha 90
_cell_angle_beta 90
_cell_angle_gamma 90
_cell_formula_units_Z 8
_cell_length_a 6.93860(10)
_cell_length_b 15.1121(2)
_cell_length_c 23.6998(3)
_cell_measurement_reflns_used 3232
_cell_measurement_temperature 150
_cell_measurement_theta_max 27
_cell_measurement_theta_min 5
_cell_volume 2485.09(6)
_computing_cell_refinement 'DENZO/SCALEPACK (Otwinowski & Minor, 1997)'
_computing_data_collection 'COLLECT (Nonius, 2001).'
_computing_data_reduction 'DENZO/SCALEPACK (Otwinowski & Minor, 1997)'
_computing_molecular_graphics 'CAMERON (Watkin et al., 1996)'
_computing_publication_material 'CRYSTALS (Betteridge et al., 2003)'
_computing_structure_refinement 'CRYSTALS (Betteridge et al., 2003)'
_computing_structure_solution 'Superflip (Palatinus & Chapuis, 2007)'
_diffrn_ambient_temperature 150
_diffrn_measured_fraction_theta_full 0.993
_diffrn_measured_fraction_theta_max 0.993
_diffrn_measurement_device Area
_diffrn_measurement_device_type 'Nonius KappaCCD'
_diffrn_measurement_method \w
_diffrn_radiation_monochromator graphite
_diffrn_radiation_type 'Mo K\a'
_diffrn_radiation_wavelength 0.71073
_diffrn_reflns_av_R_equivalents 0.016
_diffrn_reflns_limit_h_max 9
_diffrn_reflns_limit_h_min -8
_diffrn_reflns_limit_k_max 19
_diffrn_reflns_limit_k_min -19
_diffrn_reflns_limit_l_max 30
_diffrn_reflns_limit_l_min -30
_diffrn_reflns_number 36776
_diffrn_reflns_theta_full 27.486
_diffrn_reflns_theta_max 27.486
_diffrn_reflns_theta_min 5.162
_diffrn_standards_number 0
_exptl_absorpt_coefficient_mu 0.113
_exptl_absorpt_correction_T_max 1.00
_exptl_absorpt_correction_T_min 0.87
_exptl_absorpt_correction_type multi-scan
_exptl_absorpt_process_details 'DENZO/SCALEPACK (Otwinowski & Minor, 1997)'
_exptl_crystal_colour clear_pale_colourless
_exptl_crystal_density_diffrn 1.471
_exptl_crystal_density_meas ?
_exptl_crystal_density_method 'not measured'
_exptl_crystal_description plate
_exptl_crystal_F_000 1152
_exptl_crystal_size_max 0.40
_exptl_crystal_size_mid 0.20
_exptl_crystal_size_min 0.04
_refine_diff_density_max 0.37
_refine_diff_density_min -0.25
_refine_ls_extinction_method None
_refine_ls_goodness_of_fit_ref 0.9815
_refine_ls_hydrogen_treatment constr
_refine_ls_matrix_type full
_refine_ls_number_parameters 181
_refine_ls_number_reflns 2825
_refine_ls_number_restraints 0
_refine_ls_R_factor_all 0.0482
_refine_ls_R_factor_gt 0.0358
_refine_ls_shift/su_max 0.0002946
_refine_ls_shift/su_mean 0.0000348
_refine_ls_structure_factor_coef Fsqd
_refine_ls_weighting_details
;
 Method, part 1, Chebychev polynomial, (Watkin, 1994, Prince, 1982) 
 [weight] = 1.0/[A~0~*T~0~(x)+A~1~*T~1~(x) ... +A~n-1~]*T~n-1~(x)] 
 where A~i~ are the Chebychev coefficients listed below and x= Fcalc/Fmax 
 Method = Robust Weighting (Prince, 1982) 
 W = [weight] * [1-(deltaF/6*sigmaF)^2^]^2^ 
 A~i~ are: 
 9.97 13.0 3.91 
;
_refine_ls_weighting_scheme calc
_refine_ls_wR_factor_all 0.0788
_refine_ls_wR_factor_gt 0.0663
_refine_ls_wR_factor_ref 0.0788
_reflns_limit_h_max 8
_reflns_limit_h_min 0
_reflns_limit_k_max 19
_reflns_limit_k_min 0
_reflns_limit_l_max 30
_reflns_limit_l_min 0
_reflns_number_gt 2263
_reflns_number_total 2825
_reflns_threshold_expression I>2.0\s(I)
_oxford_diffrn_Wilson_B_factor 2.12
_oxford_diffrn_Wilson_scale 4.48
_oxford_refine_ls_r_factor_ref 0.0482
_oxford_refine_ls_scale 0.4658(5)
_oxford_reflns_number_all 2825
_oxford_reflns_threshold_expression_ref I>-3.0\s(I)
_oxford_structure_analysis_title 007msh09
_cod_data_source_file ol501662t_si_002.cif
_cod_data_source_block 10a
_cod_depositor_comments
;
The following automatic conversions were performed:

'_chemical_melting_point' value 'not measured' was changed to '?' -
the value is undefined or not given.

'_atom_sites_solution_primary'
value 'Other' changed to 'other' according to
/usr/data/users/saulius/crontab/automatic-downloads/rss-feeds/ACS/lib/dictionaries/cif_core.dic
dictionary named 'cif_core.dic' version 2.4.2 from 2011-04-26.

Automatic conversion script
Id: cif_fix_values 2281 2013-09-26 08:29:07Z andrius 

 Adding full bibliography for 1517236--1517237.cif.

The following automatic conversions were performed:

'_exptl_crystal_density_meas' value 'not measured' was changed to '?'
- the value is perceived as not measured.

Automatic conversion script
Id: cif_fix_values 3008 2015-01-20 13:52:24Z robertas 
;
_cod_original_sg_symbol_H-M 'P b c a '
_cod_original_formula_sum 'C14 H13 N1 O5'
_cod_database_code 1517236

loop_
_symmetry_equiv_pos_as_xyz
x,y,z
-x,-y,-z
-x+1/2,y+1/2,z
x+1/2,-y+1/2,-z
x,-y+1/2,z+1/2
-x,y+1/2,-z+1/2
-x+1/2,-y,z+1/2
x+1/2,y,-z+1/2

loop_
_atom_site_label
_atom_site_type_symbol
_atom_site_fract_x
_atom_site_fract_y
_atom_site_fract_z
_atom_site_U_iso_or_equiv
_atom_site_occupancy
_atom_site_adp_type
_atom_site_refinement_flags_posn
O1 O -0.01007(17) 0.59051(7) 0.44766(5) 0.0267 1.0000 Uani .
C2 C -0.0034(2) 0.51447(10) 0.43306(6) 0.0208 1.0000 Uani .
O3 O -0.15442(15) 0.45999(7) 0.43574(4) 0.0241 1.0000 Uani .
C4 C -0.1056(2) 0.36874(9) 0.42146(6) 0.0208 1.0000 Uani .
C5 C -0.2411(2) 0.33709(9) 0.37612(6) 0.0209 1.0000 Uani .
C6 C -0.2946(2) 0.24870(11) 0.37540(7) 0.0286 1.0000 Uani .
C7 C -0.4186(3) 0.21743(11) 0.33350(7) 0.0335 1.0000 Uani .
C8 C -0.4902(2) 0.27434(11) 0.29301(7) 0.0295 1.0000 Uani .
C9 C -0.4361(2) 0.36244(11) 0.29338(7) 0.0310 1.0000 Uani .
C10 C -0.3118(2) 0.39350(10) 0.33464(7) 0.0283 1.0000 Uani .
C11 C 0.1114(2) 0.36839(9) 0.40447(6) 0.0202 1.0000 Uani .
C12 C 0.1755(2) 0.46592(9) 0.41004(6) 0.0185 1.0000 Uani .
N13 N 0.32953(17) 0.46641(8) 0.45043(5) 0.0191 1.0000 Uani .
C14 C 0.3701(2) 0.38638(10) 0.47261(6) 0.0208 1.0000 Uani .
C15 C 0.2450(2) 0.31724(10) 0.44445(7) 0.0250 1.0000 Uani .
O16 O 0.49179(16) 0.37209(7) 0.50931(5) 0.0271 1.0000 Uani .
C17 C 0.2229(2) 0.51083(9) 0.35395(6) 0.0212 1.0000 Uani .
O18 O 0.38317(16) 0.55775(8) 0.35645(5) 0.0296 1.0000 Uani .
C19 C 0.4308(3) 0.60699(13) 0.30567(7) 0.0383 1.0000 Uani .
O20 O 0.11702(17) 0.50598(8) 0.31376(4) 0.0314 1.0000 Uani .
H41 H -0.1241 0.3356 0.4571 0.0271 1.0000 Uiso R
H61 H -0.2472 0.2083 0.4032 0.0357 1.0000 Uiso R
H71 H -0.4535 0.1595 0.3331 0.0383 1.0000 Uiso R
H81 H -0.5784 0.2507 0.2656 0.0363 1.0000 Uiso R
H91 H -0.4834 0.3994 0.2651 0.0399 1.0000 Uiso R
H101 H -0.2730 0.4548 0.3351 0.0346 1.0000 Uiso R
H111 H 0.1223 0.3510 0.3634 0.0229 1.0000 Uiso R
H152 H 0.3300 0.2732 0.4234 0.0332 1.0000 Uiso R
H151 H 0.1734 0.2850 0.4726 0.0329 1.0000 Uiso R
H193 H 0.5580 0.6313 0.3124 0.0604 1.0000 Uiso R
H192 H 0.4441 0.5654 0.2743 0.0597 1.0000 Uiso R
H191 H 0.3351 0.6499 0.2965 0.0600 1.0000 Uiso R
H131 H 0.3857 0.5167 0.4640 0.0327 1.0000 Uiso R

loop_
_atom_site_aniso_label
_atom_site_aniso_U_11
_atom_site_aniso_U_22
_atom_site_aniso_U_33
_atom_site_aniso_U_23
_atom_site_aniso_U_13
_atom_site_aniso_U_12
O1 0.0296(6) 0.0230(5) 0.0274(5) -0.0045(4) -0.0004(4) 0.0040(5)
C2 0.0207(7) 0.0251(7) 0.0166(6) -0.0016(5) -0.0012(5) 0.0020(6)
O3 0.0187(5) 0.0263(5) 0.0274(5) -0.0073(4) 0.0029(4) 0.0010(4)
C4 0.0192(7) 0.0221(7) 0.0210(7) -0.0020(5) 0.0012(5) 0.0006(6)
C5 0.0156(6) 0.0254(7) 0.0216(6) -0.0025(5) 0.0020(5) -0.0014(5)
C6 0.0296(8) 0.0258(7) 0.0305(8) 0.0033(6) -0.0034(6) -0.0045(7)
C7 0.0361(9) 0.0274(8) 0.0370(9) -0.0041(7) -0.0035(7) -0.0092(7)
C8 0.0234(7) 0.0380(9) 0.0271(7) -0.0092(7) -0.0020(6) -0.0028(7)
C9 0.0298(8) 0.0354(9) 0.0280(8) 0.0007(6) -0.0069(7) 0.0008(7)
C10 0.0287(8) 0.0247(7) 0.0316(8) 0.0018(6) -0.0057(6) -0.0031(6)
C11 0.0166(6) 0.0215(7) 0.0224(6) -0.0033(5) -0.0003(5) -0.0001(5)
C12 0.0173(6) 0.0199(6) 0.0181(6) -0.0019(5) 0.0001(5) 0.0000(5)
N13 0.0184(6) 0.0198(6) 0.0192(5) -0.0008(4) -0.0036(5) -0.0011(5)
C14 0.0166(6) 0.0239(7) 0.0218(7) -0.0008(5) 0.0005(5) 0.0010(5)
C15 0.0207(7) 0.0193(7) 0.0349(8) -0.0020(6) -0.0046(6) 0.0016(6)
O16 0.0252(5) 0.0257(5) 0.0305(6) 0.0029(4) -0.0077(5) 0.0008(4)
C17 0.0219(7) 0.0224(7) 0.0192(6) -0.0014(5) 0.0021(5) 0.0032(6)
O18 0.0264(5) 0.0374(6) 0.0251(5) 0.0081(5) 0.0014(4) -0.0063(5)
C19 0.0355(9) 0.0480(10) 0.0315(9) 0.0143(8) 0.0083(7) -0.0057(8)
O20 0.0348(6) 0.0389(6) 0.0205(5) 0.0020(5) -0.0060(5) -0.0029(5)

loop_
_atom_type_symbol
_atom_type_scat_dispersion_real
_atom_type_scat_dispersion_imag
_atom_type_scat_Cromer_Mann_a1
_atom_type_scat_Cromer_Mann_b1
_atom_type_scat_Cromer_Mann_a2
_atom_type_scat_Cromer_Mann_b2
_atom_type_scat_Cromer_Mann_a3
_atom_type_scat_Cromer_Mann_b3
_atom_type_scat_Cromer_Mann_a4
_atom_type_scat_Cromer_Mann_b4
_atom_type_scat_Cromer_Mann_c
_atom_type_scat_source
C 0.0033 0.0016 2.3100 20.8439 1.0200 10.2075 1.5886 0.5687 0.8650 51.6512 0.2156 'International Tables Vol C 4.2.6.8 and 6.1.1.4'
H 0.0000 0.0000 0.4930 10.5109 0.3229 26.1257 0.1402 3.1424 0.0408 57.7998 0.0030 'International Tables Vol C 4.2.6.8 and 6.1.1.4'
N 0.0061 0.0033 12.2126 0.0057 3.1322 9.8933 2.0125 28.9975 1.1663 0.5826 -11.5290 'International Tables Vol C 4.2.6.8 and 6.1.1.4'
O 0.0106 0.0060 3.0485 13.2771 2.2868 5.7011 1.5463 0.3239 0.8670 32.9089 0.2508 'International Tables Vol C 4.2.6.8 and 6.1.1.4'

loop_
_geom_angle_atom_site_label_1
_geom_angle_atom_site_label_2
_geom_angle_atom_site_label_3
_geom_angle
_geom_angle_publ_flag
O1 C2 O3 123.11(14) yes
O1 C2 C12 126.06(14) yes
O3 C2 C12 110.82(11) yes
C2 O3 C4 112.93(11) yes
O3 C4 C5 108.71(11) yes
O3 C4 C11 106.69(11) yes
C5 C4 C11 114.69(11) yes
O3 C4 H41 104.5 no
C5 C4 H41 111.5 no
C11 C4 H41 110.1 no
C4 C5 C6 118.81(13) yes
C4 C5 C10 122.00(13) yes
C6 C5 C10 119.19(14) yes
C5 C6 C7 119.98(15) yes
C5 C6 H61 120.9 no
C7 C6 H61 119.1 no
C6 C7 C8 120.34(15) yes
C6 C7 H71 119.9 no
C8 C7 H71 119.8 no
C7 C8 C9 119.81(15) yes
C7 C8 H81 117.9 no
C9 C8 H81 122.3 no
C8 C9 C10 119.97(15) yes
C8 C9 H91 118.5 no
C10 C9 H91 121.6 no
C5 C10 C9 120.70(15) yes
C5 C10 H101 118.9 no
C9 C10 H101 120.4 no
C4 C11 C12 104.63(11) yes
C4 C11 C15 115.19(12) yes
C12 C11 C15 104.72(11) yes
C4 C11 H111 108.7 no
C12 C11 H111 108.0 no
C15 C11 H111 114.8 no
C2 C12 C11 104.65(11) yes
C2 C12 N13 111.17(11) yes
C11 C12 N13 106.03(11) yes
C2 C12 C17 105.65(11) yes
C11 C12 C17 114.28(11) yes
N13 C12 C17 114.68(12) yes
C12 N13 C14 114.26(12) yes
C12 N13 H131 123.9 no
C14 N13 H131 121.3 no
N13 C14 C15 109.12(12) yes
N13 C14 O16 125.16(13) yes
C15 C14 O16 125.71(13) yes
C11 C15 C14 105.72(11) yes
C11 C15 H152 112.1 no
C14 C15 H152 109.5 no
C11 C15 H151 111.8 no
C14 C15 H151 109.9 no
H152 C15 H151 107.8 no
C12 C17 O18 112.39(12) yes
C12 C17 O20 121.95(14) yes
O18 C17 O20 125.57(14) yes
C17 O18 C19 115.44(12) yes
O18 C19 H193 105.4 no
O18 C19 H192 108.7 no
H193 C19 H192 106.4 no
O18 C19 H191 112.3 no
H193 C19 H191 114.5 no
H192 C19 H191 109.3 no

loop_
_geom_bond_atom_site_label_1
_geom_bond_atom_site_label_2
_geom_bond_distance
_geom_bond_publ_flag
O1 C2 1.2009(17) yes
C2 O3 1.3343(18) yes
C2 C12 1.5413(19) yes
O3 C4 1.4597(17) yes
C4 C5 1.5058(19) yes
C4 C11 1.5589(19) yes
C4 H41 0.991 no
C5 C6 1.386(2) yes
C5 C10 1.391(2) yes
C6 C7 1.396(2) yes
C6 H61 0.957 no
C7 C8 1.381(2) yes
C7 H71 0.909 no
C8 C9 1.383(2) yes
C8 H81 0.961 no
C9 C10 1.386(2) yes
C9 H91 0.933 no
C10 H101 0.965 no
C11 C12 1.5451(19) yes
C11 C15 1.534(2) yes
C11 H111 1.011 no
C12 N13 1.4350(17) yes
C12 C17 1.5285(19) yes
N13 C14 1.3484(18) yes
N13 H131 0.912 no
C14 C15 1.513(2) yes
C14 O16 1.2313(17) yes
C15 H152 1.019 no
C15 H151 0.964 no
C17 O18 1.3203(18) yes
C17 O20 1.2050(18) yes
O18 C19 1.4530(18) yes
C19 H193 0.969 no
C19 H192 0.978 no
C19 H191 0.954 no

loop_
_geom_hbond_atom_site_label_D
_geom_hbond_atom_site_label_H
_geom_hbond_atom_site_label_A
_geom_hbond_site_symmetry_A
_geom_hbond_angle_DHA
_geom_hbond_distance_DH
_geom_hbond_distance_HA
_geom_hbond_distance_DA
_geom_hbond_publ_flag
C9 H91 O20 8_455 143.63 0.933 2.563 3.360(2) yes
C19 H192 O20 8_555 152.35 0.978 2.570 3.466(2) yes
N13 H131 O16 2_666 177.86 0.912 1.987 2.899(2) yes
